data_4024778
loop_
_publ_author_name
'Anupam Mukherjee'
'Kamalkishore Pati'
'Rai-Shung Liu'

_publ_section_title
;
A Convenient Synthesis of Tetrabenzo[de,hi,mn,qr]naphthacene from Readily
Available 1,2-Di(phenanthren-4-yl)ethyne
;
_journal_name_full 'Journal of Organic Chemistry'
_journal_page_first 6311
_journal_page_last 6314
_journal_paper_doi 10.1021/jo901177e
_journal_volume 74
_journal_year 2009
_chemical_formula_sum 'C39 H36 Cl3 I'
_chemical_formula_weight 737.93
_chemical_name_systematic
; 
 ? 
;
_space_group_IT_number 2
_symmetry_cell_setting triclinic
_symmetry_space_group_name_Hall '-P 1'
_symmetry_space_group_name_H-M 'P -1'
_atom_sites_solution_hydrogens geom
_atom_sites_solution_primary direct
_atom_sites_solution_secondary difmap
_audit_creation_method SHELXL-97
_cell_angle_alpha 99.513(2)
_cell_angle_beta 94.431(2)
_cell_angle_gamma 116.986(2)
_cell_formula_units_Z 2
_cell_length_a 9.6718(3)
_cell_length_b 10.2182(3)
_cell_length_c 19.3697(7)
_cell_measurement_reflns_used 7760
_cell_measurement_temperature 150(2)
_cell_measurement_theta_max 27.50
_cell_measurement_theta_min 1.00
_cell_volume 1656.95(9)
_computing_cell_refinement DENZO-SMN
_computing_data_collection 'NONIUS COLLECT'
_computing_data_reduction DENZO-SMN
_computing_molecular_graphics 'Bruker SHELXTL'
_computing_publication_material 'Bruker SHELXTL'
_computing_structure_refinement 'SHELXL-97 (Sheldrick, 1997)'
_computing_structure_solution 'SHELXS-97 (Sheldrick, 1990)'
_diffrn_ambient_temperature 150(2)
_diffrn_measured_fraction_theta_full 0.992
_diffrn_measured_fraction_theta_max 0.992
_diffrn_measurement_device_type 'NONIUS KappaCCD'
_diffrn_measurement_method '\w scans'
_diffrn_radiation_monochromator graphite
_diffrn_radiation_source 'fine-focus sealed tube'
_diffrn_radiation_type MoK\a
_diffrn_radiation_wavelength 0.71073
_diffrn_reflns_av_R_equivalents 0.0402
_diffrn_reflns_av_sigmaI/netI 0.0626
_diffrn_reflns_limit_h_max 12
_diffrn_reflns_limit_h_min -12
_diffrn_reflns_limit_k_max 13
_diffrn_reflns_limit_k_min -13
_diffrn_reflns_limit_l_max 25
_diffrn_reflns_limit_l_min -24
_diffrn_reflns_number 17551
_diffrn_reflns_theta_full 27.50
_diffrn_reflns_theta_max 27.50
_diffrn_reflns_theta_min 1.08
_exptl_absorpt_coefficient_mu 1.235
_exptl_absorpt_correction_T_max 0.8659
_exptl_absorpt_correction_T_min 0.7476
_exptl_absorpt_correction_type multi-scan
_exptl_absorpt_process_details SORTAV
_exptl_crystal_colour colorless
_exptl_crystal_density_diffrn 1.479
_exptl_crystal_density_meas ?
_exptl_crystal_density_method 'not measured'
_exptl_crystal_description plate
_exptl_crystal_F_000 748
_exptl_crystal_size_max 0.25
_exptl_crystal_size_mid 0.20
_exptl_crystal_size_min 0.12
_refine_diff_density_max 1.433
_refine_diff_density_min -0.638
_refine_diff_density_rms 0.076
_refine_ls_extinction_method none
_refine_ls_goodness_of_fit_ref 1.047
_refine_ls_hydrogen_treatment constr
_refine_ls_matrix_type full
_refine_ls_number_parameters 421
_refine_ls_number_reflns 7564
_refine_ls_number_restraints 2
_refine_ls_restrained_S_all 1.048
_refine_ls_R_factor_all 0.0822
_refine_ls_R_factor_gt 0.0462
_refine_ls_shift/su_max 0.003
_refine_ls_shift/su_mean 0.000
_refine_ls_structure_factor_coef Fsqd
_refine_ls_weighting_details 'calc w=1/[\s^2^(Fo^2^)+(0.0544P)^2^+0.4924P] where P=(Fo^2^+2Fc^2^)/3'
_refine_ls_weighting_scheme calc
_refine_ls_wR_factor_gt 0.1103
_refine_ls_wR_factor_ref 0.1230
_reflns_number_gt 5057
_reflns_number_total 7564
_reflns_threshold_expression >2sigma(I)
_cod_data_source_file jo901177e_si_001.cif
_cod_data_source_block ic13249
_cod_depositor_comments
;
The following automatic conversions were performed:
'_symmetry_cell_setting' value 'Triclinic' changed to 'triclinic'
according to '/home/saulius/struct/CIF-dictionaries/cif_core.dic'
dictionary named 'cif_core.dic' version 2.4.1 from 2010-06-29.

Automatic conversion script
Id: cif_fix_enum 1527 2010-12-29 10:47:43Z saulius 

The following automatic conversions were performed:

'_exptl_crystal_density_meas' value 'not_measured' was changed to '?'
- the value is perceived as not measured.

Automatic conversion script
Id: cif_fix_values 3008 2015-01-20 13:52:24Z robertas 
;
_cod_original_sg_symbol_H-M P-1
_cod_database_code 4024778

loop_
_symmetry_equiv_pos_as_xyz
'x, y, z'
'-x, -y, -z'

loop_
_atom_site_label
_atom_site_type_symbol
_atom_site_fract_x
_atom_site_fract_y
_atom_site_fract_z
_atom_site_U_iso_or_equiv
_atom_site_adp_type
_atom_site_occupancy
_atom_site_symmetry_multiplicity
_atom_site_calc_flag
_atom_site_refinement_flags
_atom_site_disorder_assembly
_atom_site_disorder_group
I1 I -0.2420(2) 0.4310(2) 0.42879(11) 0.0333(2) Uani 0.50 1 d P A 1
Cl1 Cl -0.2173(10) 0.4414(11) 0.4176(5) 0.075(2) Uani 0.50 1 d P A 2
C1 C -0.0432(4) 0.4427(4) 0.47370(19) 0.0426(8) Uani 1 1 d . . .
C2 C -0.0008(4) 0.3287(4) 0.43676(18) 0.0397(8) Uani 1 1 d . A .
C3 C -0.0679(4) 0.1757(3) 0.44171(16) 0.0319(7) Uani 1 1 d . . .
C4 C -0.1806(4) 0.1066(3) 0.48781(17) 0.0322(7) Uani 1 1 d . A .
C5 C -0.2230(4) 0.1866(4) 0.53972(19) 0.0406(8) Uani 1 1 d . . .
H5 H -0.1765 0.2931 0.5464 0.049 Uiso 1 1 calc R A .
C6 C -0.3300(4) 0.1165(4) 0.58149(18) 0.0416(8) Uani 1 1 d . A .
H6 H -0.3553 0.1750 0.6165 0.050 Uiso 1 1 calc R . .
C7 C -0.4014(4) -0.0387(4) 0.57322(19) 0.0405(8) Uani 1 1 d . . .
H7 H -0.4780 -0.0871 0.6011 0.049 Uiso 1 1 calc R A .
C8 C -0.3600(4) -0.1209(4) 0.52439(18) 0.0399(8) Uani 1 1 d . A .
H8 H -0.4074 -0.2271 0.5191 0.048 Uiso 1 1 calc R . .
C9 C -0.2480(4) -0.0516(3) 0.48150(17) 0.0342(8) Uani 1 1 d . . .
C10 C -0.1982(4) -0.1387(4) 0.43517(18) 0.0386(8) Uani 1 1 d . A .
H10 H -0.2450 -0.2446 0.4311 0.046 Uiso 1 1 calc R . .
C11 C -0.0851(4) -0.0728(3) 0.39688(18) 0.0356(8) Uani 1 1 d . . .
H11 H -0.0487 -0.1319 0.3686 0.043 Uiso 1 1 calc R A .
C12 C -0.0190(4) 0.0849(3) 0.39820(16) 0.0302(7) Uani 1 1 d . A .
C13 C 0.0967(4) 0.1466(3) 0.35580(17) 0.0320(7) Uani 1 1 d . . .
H13 H 0.1281 0.0822 0.3281 0.038 Uiso 1 1 calc R A .
C14 C 0.1654(4) 0.2954(4) 0.35295(17) 0.0333(7) Uani 1 1 d . A .
C15 C 0.1096(4) 0.3836(4) 0.39343(18) 0.0405(8) Uani 1 1 d . . .
H15 H 0.1502 0.4861 0.3908 0.049 Uiso 1 1 calc R A .
C16 C 0.2940(4) 0.3696(4) 0.30984(17) 0.0356(8) Uani 1 1 d . . .
C17 C 0.2304(4) 0.4211(4) 0.25057(19) 0.0415(8) Uani 1 1 d . A .
H17A H 0.1988 0.4952 0.2717 0.062 Uiso 1 1 calc R . .
H17B H 0.1390 0.3340 0.2196 0.062 Uiso 1 1 calc R . .
H17C H 0.3127 0.4670 0.2226 0.062 Uiso 1 1 calc R . .
C18 C 0.4357(4) 0.5074(4) 0.3585(2) 0.0493(10) Uani 1 1 d . A .
H18A H 0.4044 0.5835 0.3765 0.074 Uiso 1 1 calc R . .
H18B H 0.5211 0.5498 0.3314 0.074 Uiso 1 1 calc R . .
H18C H 0.4721 0.4767 0.3984 0.074 Uiso 1 1 calc R . .
C19 C 0.3526(4) 0.2609(4) 0.27633(19) 0.0437(9) Uani 1 1 d . A .
H19A H 0.4368 0.3127 0.2502 0.066 Uiso 1 1 calc R . .
H19B H 0.2652 0.1733 0.2436 0.066 Uiso 1 1 calc R . .
H19C H 0.3932 0.2273 0.3138 0.066 Uiso 1 1 calc R . .
I2 I 0.5081(3) 0.3836(3) 0.09810(10) 0.0435(4) Uani 0.50 1 d P . .
Cl2 Cl 0.5287(11) 0.3706(10) 0.0829(3) 0.0435(14) Uani 0.50 1 d PD . .
C20 C 0.4555(8) 0.4317(7) 0.0048(3) 0.0295(12) Uani 0.60 1 d PD . 1
C20' C 0.5492(11) 0.5206(11) 0.0298(4) 0.0291(17) Uani 0.40 1 d PD . 2
C21 C 0.6639(4) 0.6972(4) 0.0550(2) 0.0492(10) Uani 1 1 d . . .
C22 C 0.8281(4) 0.7718(4) 0.05069(17) 0.0342(7) Uani 1 1 d . . .
C23 C 0.9072(4) 0.7116(4) 0.00416(18) 0.0371(8) Uani 1 1 d . . .
C24 C 0.8360(4) 0.5629(4) -0.03758(19) 0.0427(9) Uani 1 1 d . . .
H24 H 0.7312 0.4943 -0.0343 0.051 Uiso 1 1 calc R . .
C25 C 0.9148(4) 0.5152(4) -0.0828(2) 0.0480(9) Uani 1 1 d . . .
H25 H 0.8631 0.4152 -0.1110 0.058 Uiso 1 1 calc R . .
C26 C 1.0689(4) 0.6114(4) -0.0878(2) 0.0484(9) Uani 1 1 d . . .
H26 H 1.1215 0.5781 -0.1202 0.058 Uiso 1 1 calc R . .
C27 C 1.1448(4) 0.7538(4) -0.04619(19) 0.0434(9) Uani 1 1 d . . .
H27 H 1.2515 0.8183 -0.0487 0.052 Uiso 1 1 calc R . .
C28 C 1.0673(4) 0.8065(4) 0.00042(17) 0.0347(8) Uani 1 1 d . . .
C29 C 1.1493(4) 0.9554(4) 0.04434(17) 0.0355(8) Uani 1 1 d . . .
H29 H 1.2559 1.0187 0.0412 0.043 Uiso 1 1 calc R . .
C30 C 1.0792(4) 1.0070(4) 0.08954(17) 0.0331(7) Uani 1 1 d . . .
H30 H 1.1379 1.1057 0.1188 0.040 Uiso 1 1 calc R . .
C31 C 0.9167(3) 0.9174(3) 0.09537(16) 0.0301(7) Uani 1 1 d . . .
C32 C 0.8484(4) 0.9801(3) 0.14207(16) 0.0311(7) Uani 1 1 d . . .
H32 H 0.9128 1.0785 0.1709 0.037 Uiso 1 1 calc R . .
C33 C 0.6907(4) 0.9051(3) 0.14823(16) 0.0316(7) Uani 1 1 d . . .
C34 C 0.6026(4) 0.7632(4) 0.1023(2) 0.0455(9) Uani 1 1 d . . .
H34 H 0.4935 0.7089 0.1040 0.055 Uiso 1 1 calc R . .
C35 C 0.6128(4) 0.9718(4) 0.19808(17) 0.0345(7) Uani 1 1 d . . .
C36 C 0.7278(4) 1.1297(4) 0.24153(19) 0.0452(9) Uani 1 1 d . . .
H36A H 0.7743 1.1965 0.2094 0.068 Uiso 1 1 calc R . .
H36B H 0.8114 1.1256 0.2716 0.068 Uiso 1 1 calc R . .
H36C H 0.6716 1.1686 0.2716 0.068 Uiso 1 1 calc R . .
C37 C 0.4806(4) 0.9808(4) 0.1543(2) 0.0433(9) Uani 1 1 d . . .
H37A H 0.5247 1.0470 0.1216 0.065 Uiso 1 1 calc R . .
H37B H 0.4284 1.0213 0.1861 0.065 Uiso 1 1 calc R . .
H37C H 0.4039 0.8797 0.1269 0.065 Uiso 1 1 calc R . .
C38 C 0.5423(5) 0.8686(4) 0.2497(2) 0.0518(10) Uani 1 1 d . . .
H38A H 0.4926 0.9114 0.2820 0.078 Uiso 1 1 calc R . .
H38B H 0.6263 0.8606 0.2773 0.078 Uiso 1 1 calc R . .
H38C H 0.4633 0.7683 0.2225 0.078 Uiso 1 1 calc R . .
C39 C 0.8990(5) 0.7016(5) 0.2182(2) 0.0667(12) Uani 1 1 d . . .
H39A H 0.8598 0.7740 0.2337 0.080 Uiso 1 1 calc R . .
H39B H 0.8552 0.6552 0.1671 0.080 Uiso 1 1 calc R . .
Cl3 Cl 1.10635(13) 0.79921(12) 0.22940(6) 0.0623(3) Uani 1 1 d . . .
Cl4 Cl 0.83365(17) 0.56241(13) 0.26623(7) 0.0822(4) Uani 1 1 d . . .

loop_
_atom_site_aniso_label
_atom_site_aniso_U_11
_atom_site_aniso_U_22
_atom_site_aniso_U_33
_atom_site_aniso_U_23
_atom_site_aniso_U_13
_atom_site_aniso_U_12
I1 0.0302(3) 0.0332(4) 0.0344(3) 0.0047(3) 0.0037(3) 0.0146(3)
Cl1 0.072(5) 0.062(4) 0.082(5) -0.024(3) -0.034(3) 0.045(4)
C1 0.049(2) 0.0332(19) 0.051(2) 0.0139(15) 0.0256(18) 0.0200(17)
C2 0.049(2) 0.0328(18) 0.043(2) 0.0070(15) 0.0215(17) 0.0231(17)
C3 0.0351(17) 0.0300(17) 0.0318(17) 0.0046(14) 0.0078(14) 0.0171(15)
C4 0.0330(17) 0.0335(17) 0.0327(17) 0.0084(14) 0.0059(14) 0.0177(15)
C5 0.049(2) 0.0308(18) 0.044(2) 0.0134(15) 0.0182(17) 0.0179(17)
C6 0.052(2) 0.044(2) 0.039(2) 0.0155(16) 0.0218(17) 0.0274(18)
C7 0.0378(19) 0.042(2) 0.040(2) 0.0167(16) 0.0087(16) 0.0156(17)
C8 0.0405(19) 0.0314(18) 0.043(2) 0.0126(16) 0.0041(17) 0.0125(16)
C9 0.0314(17) 0.0325(18) 0.0370(18) 0.0084(15) 0.0004(15) 0.0146(15)
C10 0.0404(19) 0.0254(17) 0.041(2) 0.0028(15) -0.0020(16) 0.0115(15)
C11 0.0384(19) 0.0299(17) 0.0380(19) 0.0012(14) 0.0023(16) 0.0186(15)
C12 0.0324(17) 0.0281(16) 0.0279(16) 0.0017(13) 0.0005(14) 0.0149(14)
C13 0.0342(17) 0.0313(17) 0.0320(17) -0.0023(14) 0.0046(14) 0.0200(15)
C14 0.0329(17) 0.0325(17) 0.0321(17) 0.0012(14) 0.0047(14) 0.0156(15)
C15 0.050(2) 0.0305(18) 0.045(2) 0.0070(15) 0.0199(17) 0.0207(17)
C16 0.0370(18) 0.0342(18) 0.0343(18) 0.0022(14) 0.0118(15) 0.0169(15)
C17 0.044(2) 0.041(2) 0.042(2) 0.0109(16) 0.0159(17) 0.0203(17)
C18 0.0332(19) 0.048(2) 0.052(2) 0.0009(18) 0.0086(17) 0.0108(17)
C19 0.047(2) 0.047(2) 0.043(2) 0.0071(17) 0.0177(17) 0.0262(18)
I2 0.0411(6) 0.0372(5) 0.0368(7) 0.0091(5) 0.0054(5) 0.0055(4)
Cl2 0.037(2) 0.0476(19) 0.033(3) 0.0028(19) 0.0006(18) 0.0122(13)
C20 0.027(3) 0.034(4) 0.026(3) 0.001(3) 0.005(3) 0.015(3)
C20' 0.024(5) 0.037(6) 0.026(5) 0.004(5) 0.009(4) 0.015(5)
C21 0.0292(18) 0.036(2) 0.064(3) -0.0184(18) 0.0038(17) 0.0102(16)
C22 0.0256(16) 0.0343(18) 0.0373(18) -0.0024(14) 0.0034(14) 0.0136(14)
C23 0.0337(18) 0.0403(19) 0.0359(19) -0.0004(15) 0.0056(15) 0.0194(16)
C24 0.0331(18) 0.042(2) 0.048(2) -0.0056(16) 0.0060(16) 0.0193(16)
C25 0.046(2) 0.045(2) 0.049(2) -0.0080(17) 0.0050(18) 0.0251(18)
C26 0.050(2) 0.054(2) 0.051(2) 0.0081(19) 0.0242(19) 0.032(2)
C27 0.0379(19) 0.047(2) 0.048(2) 0.0111(18) 0.0154(17) 0.0208(17)
C28 0.0322(17) 0.0367(19) 0.0363(18) 0.0078(15) 0.0074(15) 0.0171(15)
C29 0.0277(16) 0.0393(19) 0.0392(19) 0.0118(15) 0.0067(15) 0.0145(15)
C30 0.0298(17) 0.0301(17) 0.0333(18) 0.0030(14) 0.0003(14) 0.0111(14)
C31 0.0251(15) 0.0279(16) 0.0309(17) 0.0039(13) 0.0024(13) 0.0085(13)
C32 0.0325(17) 0.0257(16) 0.0299(16) -0.0005(13) 0.0018(14) 0.0123(14)
C33 0.0320(17) 0.0305(17) 0.0302(17) 0.0009(13) 0.0041(14) 0.0153(15)
C34 0.0246(17) 0.0372(19) 0.063(2) -0.0074(17) 0.0096(17) 0.0108(15)
C35 0.0348(18) 0.0333(17) 0.0339(18) 0.0017(14) 0.0079(15) 0.0166(15)
C36 0.046(2) 0.041(2) 0.042(2) -0.0058(16) 0.0103(17) 0.0203(18)
C37 0.039(2) 0.046(2) 0.049(2) 0.0055(17) 0.0120(17) 0.0257(18)
C38 0.063(3) 0.049(2) 0.048(2) 0.0134(18) 0.021(2) 0.028(2)
C39 0.078(3) 0.067(3) 0.056(3) 0.012(2) 0.004(2) 0.036(3)
Cl3 0.0603(6) 0.0550(6) 0.0669(7) 0.0036(5) 0.0170(5) 0.0258(5)
Cl4 0.1084(10) 0.0592(7) 0.0783(8) 0.0236(6) 0.0434(8) 0.0323(7)

loop_
_atom_type_symbol
_atom_type_description
_atom_type_scat_dispersion_real
_atom_type_scat_dispersion_imag
_atom_type_scat_source
C C 0.0033 0.0016 'International Tables Vol C Tables 4.2.6.8 and 6.1.1.4'
H H 0.0000 0.0000 'International Tables Vol C Tables 4.2.6.8 and 6.1.1.4'
Cl Cl 0.1484 0.1585 'International Tables Vol C Tables 4.2.6.8 and 6.1.1.4'
I I -0.4742 1.8119 'International Tables Vol C Tables 4.2.6.8 and 6.1.1.4'

loop_
_geom_angle_atom_site_label_1
_geom_angle_atom_site_label_2
_geom_angle_atom_site_label_3
_geom_angle
_geom_angle_site_symmetry_1
_geom_angle_site_symmetry_3
_geom_angle_publ_flag
C1 C1 C2 127.2(5) 2_566 . ?
C1 C1 Cl1 119.0(5) 2_566 . ?
C2 C1 Cl1 111.5(4) . . ?
C1 C1 I1 116.8(4) 2_566 . ?
C2 C1 I1 115.5(3) . . ?
Cl1 C1 I1 9.4(2) . . ?
C15 C2 C3 120.8(3) . . ?
C15 C2 C1 113.8(3) . . ?
C3 C2 C1 125.4(3) . . ?
C12 C3 C2 115.9(3) . . ?
C12 C3 C4 118.4(3) . . ?
C2 C3 C4 125.6(3) . . ?
C5 C4 C9 117.2(3) . . ?
C5 C4 C3 124.3(3) . . ?
C9 C4 C3 118.5(3) . . ?
C6 C5 C4 122.1(3) . . ?
C6 C5 H5 118.9 . . ?
C4 C5 H5 118.9 . . ?
C5 C6 C7 120.8(3) . . ?
C5 C6 H6 119.6 . . ?
C7 C6 H6 119.6 . . ?
C8 C7 C6 119.0(3) . . ?
C8 C7 H7 120.5 . . ?
C6 C7 H7 120.5 . . ?
C7 C8 C9 121.5(3) . . ?
C7 C8 H8 119.3 . . ?
C9 C8 H8 119.3 . . ?
C8 C9 C4 119.3(3) . . ?
C8 C9 C10 120.0(3) . . ?
C4 C9 C10 120.6(3) . . ?
C11 C10 C9 120.7(3) . . ?
C11 C10 H10 119.6 . . ?
C9 C10 H10 119.6 . . ?
C10 C11 C12 121.1(3) . . ?
C10 C11 H11 119.4 . . ?
C12 C11 H11 119.4 . . ?
C3 C12 C13 121.3(3) . . ?
C3 C12 C11 120.3(3) . . ?
C13 C12 C11 118.4(3) . . ?
C14 C13 C12 122.7(3) . . ?
C14 C13 H13 118.6 . . ?
C12 C13 H13 118.6 . . ?
C13 C14 C15 115.7(3) . . ?
C13 C14 C16 125.2(3) . . ?
C15 C14 C16 119.1(3) . . ?
C2 C15 C14 123.5(3) . . ?
C2 C15 H15 118.3 . . ?
C14 C15 H15 118.3 . . ?
C14 C16 C17 109.8(3) . . ?
C14 C16 C18 109.8(3) . . ?
C17 C16 C18 109.0(3) . . ?
C14 C16 C19 111.5(3) . . ?
C17 C16 C19 109.0(3) . . ?
C18 C16 C19 107.7(3) . . ?
C16 C17 H17A 109.5 . . ?
C16 C17 H17B 109.5 . . ?
H17A C17 H17B 109.5 . . ?
C16 C17 H17C 109.5 . . ?
H17A C17 H17C 109.5 . . ?
H17B C17 H17C 109.5 . . ?
C16 C18 H18A 109.5 . . ?
C16 C18 H18B 109.5 . . ?
H18A C18 H18B 109.5 . . ?
C16 C18 H18C 109.5 . . ?
H18A C18 H18C 109.5 . . ?
H18B C18 H18C 109.5 . . ?
C16 C19 H19A 109.5 . . ?
C16 C19 H19B 109.5 . . ?
H19A C19 H19B 109.5 . . ?
C16 C19 H19C 109.5 . . ?
H19A C19 H19C 109.5 . . ?
H19B C19 H19C 109.5 . . ?
C20' I2 C20 27.4(2) . . ?
C20' Cl2 C20 28.8(3) . . ?
C20 C20 C21 122.7(7) 2_665 2_665 ?
C20 C20 Cl2 118.2(7) 2_665 . ?
C21 C20 Cl2 115.0(5) 2_665 . ?
C20 C20 I2 117.9(7) 2_665 . ?
C21 C20 I2 118.5(4) 2_665 . ?
Cl2 C20 I2 11.3(2) . . ?
C20' C20' C21 114.8(10) 2_665 . ?
C20' C20' Cl2 118.7(11) 2_665 . ?
C21 C20' Cl2 126.2(6) . . ?
C20' C20' I2 120.8(11) 2_665 . ?
C21 C20' I2 121.4(5) . . ?
Cl2 C20' I2 11.5(2) . . ?
C34 C21 C22 120.7(3) . . ?
C34 C21 C20 115.8(3) . 2_665 ?
C22 C21 C20 121.2(4) . 2_665 ?
C34 C21 C20' 110.5(4) . . ?
C22 C21 C20' 125.5(4) . . ?
C20 C21 C20' 33.5(3) 2_665 . ?
C31 C22 C21 115.3(3) . . ?
C31 C22 C23 119.0(3) . . ?
C21 C22 C23 125.7(3) . . ?
C24 C23 C28 116.8(3) . . ?
C24 C23 C22 124.4(3) . . ?
C28 C23 C22 118.7(3) . . ?
C25 C24 C23 121.5(3) . . ?
C25 C24 H24 119.2 . . ?
C23 C24 H24 119.2 . . ?
C24 C25 C26 120.8(3) . . ?
C24 C25 H25 119.6 . . ?
C26 C25 H25 119.6 . . ?
C27 C26 C25 119.8(3) . . ?
C27 C26 H26 120.1 . . ?
C25 C26 H26 120.1 . . ?
C26 C27 C28 120.9(3) . . ?
C26 C27 H27 119.5 . . ?
C28 C27 H27 119.5 . . ?
C27 C28 C23 120.1(3) . . ?
C27 C28 C29 120.2(3) . . ?
C23 C28 C29 119.8(3) . . ?
C30 C29 C28 121.2(3) . . ?
C30 C29 H29 119.4 . . ?
C28 C29 H29 119.4 . . ?
C29 C30 C31 121.8(3) . . ?
C29 C30 H30 119.1 . . ?
C31 C30 H30 119.1 . . ?
C32 C31 C22 121.7(3) . . ?
C32 C31 C30 119.1(3) . . ?
C22 C31 C30 119.2(3) . . ?
C33 C32 C31 122.9(3) . . ?
C33 C32 H32 118.5 . . ?
C31 C32 H32 118.5 . . ?
C32 C33 C34 115.1(3) . . ?
C32 C33 C35 123.9(3) . . ?
C34 C33 C35 120.9(3) . . ?
C21 C34 C33 124.2(3) . . ?
C21 C34 H34 117.9 . . ?
C33 C34 H34 117.9 . . ?
C33 C35 C36 112.7(3) . . ?
C33 C35 C37 109.1(3) . . ?
C36 C35 C37 108.3(3) . . ?
C33 C35 C38 109.2(3) . . ?
C36 C35 C38 108.6(3) . . ?
C37 C35 C38 109.0(3) . . ?
C35 C36 H36A 109.5 . . ?
C35 C36 H36B 109.5 . . ?
H36A C36 H36B 109.5 . . ?
C35 C36 H36C 109.5 . . ?
H36A C36 H36C 109.5 . . ?
H36B C36 H36C 109.5 . . ?
C35 C37 H37A 109.5 . . ?
C35 C37 H37B 109.5 . . ?
H37A C37 H37B 109.5 . . ?
C35 C37 H37C 109.5 . . ?
H37A C37 H37C 109.5 . . ?
H37B C37 H37C 109.5 . . ?
C35 C38 H38A 109.5 . . ?
C35 C38 H38B 109.5 . . ?
H38A C38 H38B 109.5 . . ?
C35 C38 H38C 109.5 . . ?
H38A C38 H38C 109.5 . . ?
H38B C38 H38C 109.5 . . ?
Cl4 C39 Cl3 111.9(2) . . ?
Cl4 C39 H39A 109.2 . . ?
Cl3 C39 H39A 109.2 . . ?
Cl4 C39 H39B 109.2 . . ?
Cl3 C39 H39B 109.2 . . ?
H39A C39 H39B 107.9 . . ?

loop_
_geom_bond_atom_site_label_1
_geom_bond_atom_site_label_2
_geom_bond_distance
_geom_bond_site_symmetry_2
_geom_bond_publ_flag
I1 C1 1.992(4) . ?
Cl1 C1 1.926(10) . ?
C1 C1 1.302(7) 2_566 ?
C1 C2 1.496(5) . ?
C2 C15 1.382(5) . ?
C2 C3 1.419(4) . ?
C3 C12 1.413(4) . ?
C3 C4 1.465(4) . ?
C4 C5 1.394(5) . ?
C4 C9 1.420(4) . ?
C5 C6 1.373(5) . ?
C5 H5 0.9500 . ?
C6 C7 1.386(5) . ?
C6 H6 0.9500 . ?
C7 C8 1.364(5) . ?
C7 H7 0.9500 . ?
C8 C9 1.416(5) . ?
C8 H8 0.9500 . ?
C9 C10 1.422(5) . ?
C10 C11 1.350(5) . ?
C10 H10 0.9500 . ?
C11 C12 1.433(4) . ?
C11 H11 0.9500 . ?
C12 C13 1.414(4) . ?
C13 C14 1.368(4) . ?
C13 H13 0.9500 . ?
C14 C15 1.411(4) . ?
C14 C16 1.527(5) . ?
C15 H15 0.9500 . ?
C16 C17 1.535(5) . ?
C16 C18 1.536(5) . ?
C16 C19 1.539(5) . ?
C17 H17A 0.9800 . ?
C17 H17B 0.9800 . ?
C17 H17C 0.9800 . ?
C18 H18A 0.9800 . ?
C18 H18B 0.9800 . ?
C18 H18C 0.9800 . ?
C19 H19A 0.9800 . ?
C19 H19B 0.9800 . ?
C19 H19C 0.9800 . ?
I2 C20' 2.014(9) . ?
I2 C20 2.036(7) . ?
Cl2 C20' 1.929(9) . ?
Cl2 C20 1.931(8) . ?
C20 C20 1.320(12) 2_665 ?
C20 C21 1.522(8) 2_665 ?
C20' C20' 1.312(18) 2_665 ?
C20' C21 1.591(11) . ?
C21 C34 1.375(5) . ?
C21 C22 1.433(4) . ?
C21 C20 1.522(8) 2_665 ?
C22 C31 1.414(4) . ?
C22 C23 1.458(4) . ?
C23 C24 1.412(4) . ?
C23 C28 1.422(4) . ?
C24 C25 1.373(5) . ?
C24 H24 0.9500 . ?
C25 C26 1.386(5) . ?
C25 H25 0.9500 . ?
C26 C27 1.363(5) . ?
C26 H26 0.9500 . ?
C27 C28 1.406(5) . ?
C27 H27 0.9500 . ?
C28 C29 1.428(4) . ?
C29 C30 1.329(4) . ?
C29 H29 0.9500 . ?
C30 C31 1.441(4) . ?
C30 H30 0.9500 . ?
C31 C32 1.396(4) . ?
C32 C33 1.388(4) . ?
C32 H32 0.9500 . ?
C33 C34 1.398(4) . ?
C33 C35 1.525(4) . ?
C34 H34 0.9500 . ?
C35 C36 1.525(4) . ?
C35 C37 1.525(5) . ?
C35 C38 1.542(5) . ?
C36 H36A 0.9800 . ?
C36 H36B 0.9800 . ?
C36 H36C 0.9800 . ?
C37 H37A 0.9800 . ?
C37 H37B 0.9800 . ?
C37 H37C 0.9800 . ?
C38 H38A 0.9800 . ?
C38 H38B 0.9800 . ?
C38 H38C 0.9800 . ?
C39 Cl4 1.732(4) . ?
C39 Cl3 1.763(5) . ?
C39 H39A 0.9900 . ?
C39 H39B 0.9900 . ?
